data_4032974
loop_
_publ_author_name
'Pantin, Mathilde'
'Hubert, Jonathan G.'
'S\"ohnel, Tilo'
'Brimble, Margaret A.'
'Furkert, Daniel P.'

_publ_section_title
;
 Stereochemical Characterization of Polyketide Stereotriads Synthesized
 via Hydrogen-Mediated Asymmetric syn-Crotylation.
;
_journal_issue 20
_journal_name_full 'The Journal of organic chemistry'
_journal_page_first 11225
_journal_page_last 11229
_journal_paper_doi 10.1021/acs.joc.7b01820
_journal_volume 82
_journal_year 2017
_chemical_absolute_configuration ad
_chemical_formula_moiety 'C16 H26 O2 Si'
_chemical_formula_sum 'C16 H26 O2 Si'
_chemical_formula_weight 278.46
_space_group_crystal_system triclinic
_space_group_IT_number 1
_space_group_name_Hall 'P 1'
_space_group_name_H-M_alt 'P 1'
_symmetry_space_group_name_Hall 'P 1'
_symmetry_space_group_name_H-M 'P 1'
_atom_sites_solution_hydrogens geom
_atom_sites_solution_primary direct
_audit_creation_method SHELXL-2014/7
_cell_angle_alpha 85.237(7)
_cell_angle_beta 84.232(7)
_cell_angle_gamma 76.806(7)
_cell_formula_units_Z 2
_cell_length_a 6.9230(12)
_cell_length_b 9.2252(16)
_cell_length_c 13.527(2)
_cell_measurement_reflns_used 5027
_cell_measurement_temperature 100(2)
_cell_measurement_theta_max 24.267
_cell_measurement_theta_min 3.235
_cell_volume 835.2(2)
_computing_cell_refinement '<i>SAINT</i> (Bruker, 2008)'
_computing_data_collection '<i>APEX2</i> (Bruker, 2008)'
_computing_data_reduction '<i>SAINT</i> (Bruker, 2008)'
_computing_structure_refinement 'SHELXL-2014/7 (Sheldrick, 2014)'
_diffrn_ambient_temperature 100(2)
_diffrn_detector 'Bruker APEX2 area detector'
_diffrn_detector_area_resol_mean 7.9
_diffrn_detector_type 'CCD area detector'
_diffrn_measured_fraction_theta_full 0.951
_diffrn_measured_fraction_theta_max 0.951
_diffrn_measurement_device 'three-circle diffractometer'
_diffrn_measurement_device_type 'BRUKER APEXII'
_diffrn_measurement_method '\w and \f scans'
_diffrn_radiation_monochromator 'mirror optics'
_diffrn_radiation_probe x-ray
_diffrn_radiation_type 'Mo K\a'
_diffrn_radiation_wavelength 0.71073
_diffrn_reflns_av_R_equivalents 0.0483
_diffrn_reflns_av_unetI/netI 0.0684
_diffrn_reflns_Laue_measured_fraction_full 0.951
_diffrn_reflns_Laue_measured_fraction_max 0.951
_diffrn_reflns_limit_h_max 8
_diffrn_reflns_limit_h_min -8
_diffrn_reflns_limit_k_max 10
_diffrn_reflns_limit_k_min -10
_diffrn_reflns_limit_l_max 16
_diffrn_reflns_limit_l_min -16
_diffrn_reflns_number 9012
_diffrn_reflns_point_group_measured_fraction_full 0.951
_diffrn_reflns_point_group_measured_fraction_max 0.951
_diffrn_reflns_theta_full 24.998
_diffrn_reflns_theta_max 24.998
_diffrn_reflns_theta_min 2.652
_diffrn_source 'microfocus sealed X-ray tube'
_diffrn_source_type 'Incoatec I\ms'
_exptl_absorpt_coefficient_mu 0.138
_exptl_absorpt_correction_T_max 0.7456
_exptl_absorpt_correction_T_min 0.4468
_exptl_absorpt_correction_type multi-scan
_exptl_absorpt_process_details
;
SADABS-2012/1 (Bruker,2012) was used for absorption correction.
wR2(int) was 0.1018 before and 0.0684 after correction.
The Ratio of minimum to maximum transmission is 0.5992.
The \l/2 correction factor is 0.0015.
;
_exptl_crystal_colour colourless
_exptl_crystal_density_diffrn 1.107
_exptl_crystal_description fragment
_exptl_crystal_F_000 304
_exptl_crystal_size_max 0.400
_exptl_crystal_size_mid 0.240
_exptl_crystal_size_min 0.100
_refine_diff_density_max 0.277
_refine_diff_density_min -0.545
_refine_diff_density_rms 0.052
_refine_ls_abs_structure_details
;
 Refined as an inversion twin.
;
_refine_ls_abs_structure_Flack 0.1(2)
_refine_ls_extinction_method none
_refine_ls_goodness_of_fit_ref 0.998
_refine_ls_hydrogen_treatment constr
_refine_ls_matrix_type full
_refine_ls_number_parameters 356
_refine_ls_number_reflns 4513
_refine_ls_number_restraints 3
_refine_ls_restrained_S_all 0.998
_refine_ls_R_factor_all 0.0593
_refine_ls_R_factor_gt 0.0472
_refine_ls_shift/su_max 0.000
_refine_ls_shift/su_mean 0.000
_refine_ls_structure_factor_coef Fsqd
_refine_ls_weighting_details 'w=1/[\s^2^(Fo^2^)+(0.0651P)^2^+0.2762P] where P=(Fo^2^+2Fc^2^)/3'
_refine_ls_weighting_scheme calc
_refine_ls_wR_factor_gt 0.1167
_refine_ls_wR_factor_ref 0.1254
_reflns_Friedel_coverage 1.000
_reflns_Friedel_fraction_full 0.951
_reflns_Friedel_fraction_max 0.951
_reflns_number_gt 3898
_reflns_number_total 4513
_reflns_threshold_expression 'I > 2\s(I)'
_cod_data_source_file jo7b01820_si_002.cif
_cod_data_source_block shelx
_cod_depositor_comments 'Adding full bibliography for 4032973--4032974.cif.'
_cod_original_cell_volume 835.2(3)
_cod_database_code 4032974
_shelx_shelxl_version_number 2014/7
_shelx_space_group_comment
;
The symmetry employed for this shelxl refinement is uniquely defined
by the following loop, which should always be used as a source of
symmetry information in preference to the above space-group names.
They are only intended as comments.
;
_shelx_estimated_absorpt_t_min 0.947
_shelx_estimated_absorpt_t_max 0.986

loop_
_space_group_symop_operation_xyz
'x, y, z'

loop_
_atom_site_label
_atom_site_type_symbol
_atom_site_fract_x
_atom_site_fract_y
_atom_site_fract_z
_atom_site_U_iso_or_equiv
_atom_site_adp_type
_atom_site_occupancy
_atom_site_site_symmetry_order
_atom_site_calc_flag
_atom_site_refinement_flags_posn
_atom_site_refinement_flags_adp
C1 C 0.8303(8) 1.1053(6) 1.1251(4) 0.0347(12) Uani 1 1 d . .
H1A H 0.9448 1.0980 1.1650 0.042 Uiso 1 1 calc R U
H1B H 0.7700 1.0189 1.1458 0.042 Uiso 1 1 calc R U
C2 C 0.6766(8) 1.2494(6) 1.1462(4) 0.0311(12) Uani 1 1 d . .
H2 H 0.6375 1.2461 1.2194 0.037 Uiso 1 1 calc R U
C3 C 0.7569(8) 1.3895(5) 1.1203(3) 0.0281(11) Uani 1 1 d . .
H3 H 0.6412 1.4769 1.1257 0.034 Uiso 1 1 calc R U
C4 C 0.9100(7) 1.4128(5) 1.1888(3) 0.0264(11) Uani 1 1 d . .
H4 H 1.0217 1.3223 1.1884 0.032 Uiso 1 1 calc R U
C5 C 0.8214(7) 1.4328(5) 1.2956(3) 0.0271(11) Uani 1 1 d . .
C6 C 0.6553(8) 1.5319(6) 1.3167(4) 0.0373(13) Uani 1 1 d . .
H6A H 0.5885 1.5925 1.2648 0.045 Uiso 1 1 calc R U
H6B H 0.6023 1.5428 1.3840 0.045 Uiso 1 1 calc R U
C7 C 0.4895(8) 1.2571(7) 1.0940(4) 0.0435(15) Uani 1 1 d . .
H7A H 0.5224 1.2591 1.0218 0.065 Uiso 1 1 calc R U
H7B H 0.3905 1.3478 1.1110 0.065 Uiso 1 1 calc R U
H7C H 0.4349 1.1694 1.1155 0.065 Uiso 1 1 calc R U
C8 C 0.9950(9) 1.5471(6) 1.1501(4) 0.0372(13) Uani 1 1 d . .
H8A H 1.0902 1.5616 1.1953 0.056 Uiso 1 1 calc R U
H8B H 0.8867 1.6363 1.1467 0.056 Uiso 1 1 calc R U
H8C H 1.0628 1.5299 1.0836 0.056 Uiso 1 1 calc R U
C9 C 1.2219(9) 1.3471(8) 1.3828(5) 0.0516(17) Uani 1 1 d . .
H9A H 1.2817 1.3243 1.3155 0.077 Uiso 1 1 calc R U
H9B H 1.3003 1.2808 1.4317 0.077 Uiso 1 1 calc R U
H9C H 1.2203 1.4510 1.3939 0.077 Uiso 1 1 calc R U
C10 C 0.8408(10) 1.3738(7) 1.5200(4) 0.0421(15) Uani 1 1 d . .
H10A H 0.9054 1.3048 1.5720 0.063 Uiso 1 1 calc R U
H10B H 0.6999 1.3703 1.5229 0.063 Uiso 1 1 calc R U
H10C H 0.8519 1.4754 1.5303 0.063 Uiso 1 1 calc R U
C11 C 0.9667(9) 1.1202(6) 1.3809(4) 0.0357(14) Uani 1 1 d . .
C12 C 1.1346(10) 1.0175(7) 1.3471(4) 0.0494(16) Uani 1 1 d . .
H12 H 1.2577 1.0472 1.3332 0.059 Uiso 1 1 calc R U
C13 C 1.1253(13) 0.8693(8) 1.3330(4) 0.063(2) Uani 1 1 d . .
H13 H 1.2423 0.7994 1.3112 0.076 Uiso 1 1 calc R U
C14 C 0.9473(15) 0.8263(8) 1.3507(5) 0.066(2) Uani 1 1 d . .
H14 H 0.9400 0.7276 1.3392 0.079 Uiso 1 1 calc R U
C15 C 0.7827(13) 0.9244(7) 1.3844(5) 0.058(2) Uani 1 1 d . .
H15 H 0.6606 0.8933 1.3985 0.070 Uiso 1 1 calc R U
C16 C 0.7896(10) 1.0695(6) 1.3986(4) 0.0403(14) Uani 1 1 d . .
H16 H 0.6709 1.1369 1.4211 0.048 Uiso 1 1 calc R U
C17 C 1.4869(8) 0.9606(6) 0.9069(4) 0.0346(12) Uani 1 1 d . .
H17A H 1.4973 0.9571 0.8336 0.042 Uiso 1 1 calc R U
H17B H 1.4046 1.0593 0.9240 0.042 Uiso 1 1 calc R U
C18 C 1.3832(8) 0.8408(5) 0.9532(4) 0.0290(11) Uani 1 1 d . .
H18 H 1.2471 0.8638 0.9289 0.035 Uiso 1 1 calc R U
C19 C 1.4847(8) 0.6841(6) 0.9238(4) 0.0278(11) Uani 1 1 d . .
H19 H 1.4228 0.6109 0.9672 0.033 Uiso 1 1 calc R U
C20 C 1.4733(7) 0.6552(5) 0.8143(3) 0.0242(10) Uani 1 1 d . .
H20 H 1.5328 0.7303 0.7715 0.029 Uiso 1 1 calc R U
C21 C 1.2604(7) 0.6722(5) 0.7880(3) 0.0254(11) Uani 1 1 d . .
C22 C 1.1356(8) 0.6022(6) 0.8435(4) 0.0379(13) Uani 1 1 d . .
H22A H 1.1791 0.5405 0.9004 0.045 Uiso 1 1 calc R U
H22B H 1.0031 0.6138 0.8262 0.045 Uiso 1 1 calc R U
C23 C 1.3560(9) 0.8462(6) 1.0666(4) 0.0405(13) Uani 1 1 d . .
H23A H 1.2850 0.9464 1.0843 0.061 Uiso 1 1 calc R U
H23B H 1.4868 0.8221 1.0934 0.061 Uiso 1 1 calc R U
H23C H 1.2789 0.7734 1.0947 0.061 Uiso 1 1 calc R U
C24 C 1.5948(8) 0.5016(6) 0.7910(4) 0.0356(13) Uani 1 1 d . .
H24A H 1.5824 0.4834 0.7219 0.053 Uiso 1 1 calc R U
H24B H 1.5457 0.4263 0.8357 0.053 Uiso 1 1 calc R U
H24C H 1.7349 0.4958 0.8005 0.053 Uiso 1 1 calc R U
C25 C 1.3561(10) 0.6986(7) 0.5660(4) 0.0432(15) Uani 1 1 d . .
H25A H 1.3379 0.5982 0.5578 0.065 Uiso 1 1 calc R U
H25B H 1.4941 0.6930 0.5797 0.065 Uiso 1 1 calc R U
H25C H 1.3267 0.7612 0.5049 0.065 Uiso 1 1 calc R U
C26 C 0.9248(9) 0.7807(7) 0.6523(5) 0.0472(15) Uani 1 1 d . .
H26A H 0.8364 0.8256 0.7082 0.071 Uiso 1 1 calc R U
H26B H 0.9117 0.6778 0.6483 0.071 Uiso 1 1 calc R U
H26C H 0.8881 0.8384 0.5902 0.071 Uiso 1 1 calc R U
C27 C 1.2097(8) 0.9765(6) 0.6828(4) 0.0279(12) Uani 1 1 d . .
C28 C 1.3628(9) 1.0334(7) 0.6321(4) 0.0410(14) Uani 1 1 d . .
H28 H 1.4535 0.9745 0.5858 0.049 Uiso 1 1 calc R U
C29 C 1.3858(12) 1.1744(8) 0.6477(5) 0.0577(19) Uani 1 1 d . .
H29 H 1.4933 1.2112 0.6136 0.069 Uiso 1 1 calc R U
C30 C 1.2528(12) 1.2609(7) 0.7126(5) 0.0542(18) Uani 1 1 d . .
H30 H 1.2672 1.3586 0.7223 0.065 Uiso 1 1 calc R U
C31 C 1.1017(10) 1.2092(7) 0.7629(4) 0.0474(16) Uani 1 1 d . .
H31 H 1.0105 1.2703 0.8078 0.057 Uiso 1 1 calc R U
C32 C 1.0794(9) 1.0670(6) 0.7492(4) 0.0392(14) Uani 1 1 d . .
H32 H 0.9736 1.0308 0.7857 0.047 Uiso 1 1 calc R U
O1 O 0.8997(5) 1.0996(4) 1.0216(3) 0.0372(9) Uani 1 1 d . .
H1A2 H 0.8226 1.0643 0.9912 0.056 Uiso 1 1 calc R U
O2 O 0.8418(6) 1.3915(4) 1.0188(2) 0.0342(8) Uani 1 1 d . .
H2A1 H 0.8923 1.3037 1.0033 0.051 Uiso 1 1 calc R U
O3 O 1.6818(6) 0.9460(4) 0.9386(3) 0.0423(10) Uani 1 1 d . .
H3A1 H 1.7367 0.8552 0.9463 0.063 Uiso 1 1 calc R U
O4 O 1.6885(5) 0.6622(4) 0.9444(3) 0.0332(8) Uani 1 1 d . .
H4A1 H 1.7357 0.5708 0.9566 0.050 Uiso 1 1 calc R U
Si1 Si 0.96367(18) 1.31918(14) 1.39646(9) 0.0307(4) Uani 1 1 d . .
Si2 Si 1.18495(19) 0.78106(14) 0.67165(10) 0.0292(4) Uani 1 1 d . .

loop_
_atom_site_aniso_label
_atom_site_aniso_U_11
_atom_site_aniso_U_22
_atom_site_aniso_U_33
_atom_site_aniso_U_23
_atom_site_aniso_U_13
_atom_site_aniso_U_12
C1 0.051(3) 0.024(3) 0.030(3) -0.008(2) -0.005(2) -0.006(2)
C2 0.041(3) 0.032(3) 0.020(3) -0.006(2) 0.003(2) -0.007(2)
C3 0.036(3) 0.025(3) 0.019(2) -0.009(2) 0.001(2) 0.001(2)
C4 0.032(3) 0.024(3) 0.022(2) -0.007(2) 0.003(2) -0.003(2)
C5 0.035(3) 0.024(3) 0.023(3) -0.010(2) 0.007(2) -0.009(2)
C6 0.045(3) 0.034(3) 0.029(3) -0.012(2) 0.004(2) 0.001(3)
C7 0.048(3) 0.048(4) 0.038(3) -0.017(3) -0.002(3) -0.014(3)
C8 0.049(3) 0.037(3) 0.028(3) -0.006(2) 0.004(2) -0.017(3)
C9 0.046(4) 0.069(5) 0.041(4) 0.000(3) -0.004(3) -0.017(3)
C10 0.059(4) 0.042(3) 0.026(3) -0.012(3) 0.003(3) -0.010(3)
C11 0.050(3) 0.036(3) 0.016(3) -0.008(2) -0.006(2) 0.004(3)
C12 0.060(4) 0.049(4) 0.030(3) -0.017(3) -0.008(3) 0.014(3)
C13 0.097(6) 0.043(4) 0.033(4) -0.013(3) -0.016(4) 0.028(4)
C14 0.121(7) 0.037(4) 0.038(4) -0.008(3) -0.021(4) -0.008(4)
C15 0.098(6) 0.043(4) 0.040(4) -0.004(3) -0.010(4) -0.026(4)
C16 0.061(4) 0.035(3) 0.024(3) -0.001(2) -0.001(3) -0.011(3)
C17 0.049(3) 0.027(3) 0.028(3) -0.008(2) -0.009(2) -0.006(2)
C18 0.034(3) 0.029(3) 0.025(3) -0.010(2) -0.004(2) -0.004(2)
C19 0.032(3) 0.028(3) 0.024(3) -0.007(2) -0.004(2) -0.004(2)
C20 0.029(3) 0.024(2) 0.020(2) -0.004(2) 0.000(2) -0.007(2)
C21 0.031(3) 0.026(3) 0.020(2) -0.014(2) 0.005(2) -0.007(2)
C22 0.041(3) 0.050(4) 0.026(3) -0.007(2) 0.002(2) -0.017(3)
C23 0.048(3) 0.045(3) 0.029(3) -0.015(3) 0.005(2) -0.009(3)
C24 0.033(3) 0.036(3) 0.037(3) -0.016(2) 0.000(2) -0.003(2)
C25 0.060(4) 0.040(4) 0.027(3) -0.013(3) 0.000(3) -0.003(3)
C26 0.044(3) 0.056(4) 0.047(3) -0.004(3) -0.015(3) -0.016(3)
C27 0.033(3) 0.031(3) 0.020(3) -0.001(2) -0.002(2) -0.007(2)
C28 0.057(4) 0.044(4) 0.025(3) -0.003(3) 0.001(3) -0.020(3)
C29 0.087(5) 0.050(4) 0.047(4) 0.005(3) -0.013(4) -0.037(4)
C30 0.091(5) 0.031(4) 0.048(4) 0.001(3) -0.025(4) -0.020(4)
C31 0.063(4) 0.033(3) 0.041(3) -0.012(3) -0.014(3) 0.009(3)
C32 0.042(3) 0.036(3) 0.038(3) -0.007(3) -0.003(3) -0.002(3)
O1 0.043(2) 0.033(2) 0.035(2) -0.0157(16) -0.0011(17) -0.0059(17)
O2 0.054(2) 0.0263(19) 0.0204(17) -0.0073(14) 0.0022(16) -0.0053(18)
O3 0.046(2) 0.032(2) 0.053(2) -0.0088(19) -0.0093(19) -0.0121(18)
O4 0.033(2) 0.029(2) 0.038(2) -0.0056(17) -0.0086(16) -0.0054(16)
Si1 0.0371(8) 0.0339(9) 0.0211(7) -0.0085(6) 0.0017(6) -0.0071(7)
Si2 0.0358(8) 0.0291(8) 0.0233(7) -0.0084(6) -0.0018(6) -0.0064(6)

loop_
_atom_type_symbol
_atom_type_description
_atom_type_scat_dispersion_real
_atom_type_scat_dispersion_imag
_atom_type_scat_source
C C 0.0033 0.0016 'International Tables Vol C Tables 4.2.6.8 and 6.1.1.4'
H H 0.0000 0.0000 'International Tables Vol C Tables 4.2.6.8 and 6.1.1.4'
O O 0.0106 0.0060 'International Tables Vol C Tables 4.2.6.8 and 6.1.1.4'
Si Si 0.0817 0.0704 'International Tables Vol C Tables 4.2.6.8 and 6.1.1.4'

loop_
_geom_angle_atom_site_label_1
_geom_angle_atom_site_label_2
_geom_angle_atom_site_label_3
_geom_angle
O1 C1 C2 111.8(4)
O1 C1 H1A 109.3
C2 C1 H1A 109.3
O1 C1 H1B 109.3
C2 C1 H1B 109.3
H1A C1 H1B 107.9
C7 C2 C3 110.9(4)
C7 C2 C1 110.7(4)
C3 C2 C1 113.5(4)
C7 C2 H2 107.1
C3 C2 H2 107.1
C1 C2 H2 107.1
O2 C3 C2 110.3(3)
O2 C3 C4 109.2(4)
C2 C3 C4 115.1(4)
O2 C3 H3 107.3
C2 C3 H3 107.3
C4 C3 H3 107.3
C5 C4 C8 109.6(4)
C5 C4 C3 112.1(4)
C8 C4 C3 110.5(4)
C5 C4 H4 108.2
C8 C4 H4 108.2
C3 C4 H4 108.2
C6 C5 C4 121.3(5)
C6 C5 Si1 121.1(4)
C4 C5 Si1 117.6(4)
C5 C6 H6A 120.0
C5 C6 H6B 120.0
H6A C6 H6B 120.0
C2 C7 H7A 109.5
C2 C7 H7B 109.5
H7A C7 H7B 109.5
C2 C7 H7C 109.5
H7A C7 H7C 109.5
H7B C7 H7C 109.5
C4 C8 H8A 109.5
C4 C8 H8B 109.5
H8A C8 H8B 109.5
C4 C8 H8C 109.5
H8A C8 H8C 109.5
H8B C8 H8C 109.5
Si1 C9 H9A 109.5
Si1 C9 H9B 109.5
H9A C9 H9B 109.5
Si1 C9 H9C 109.5
H9A C9 H9C 109.5
H9B C9 H9C 109.5
Si1 C10 H10A 109.5
Si1 C10 H10B 109.5
H10A C10 H10B 109.5
Si1 C10 H10C 109.5
H10A C10 H10C 109.5
H10B C10 H10C 109.5
C12 C11 C16 116.6(5)
C12 C11 Si1 123.6(5)
C16 C11 Si1 119.7(4)
C11 C12 C13 120.9(7)
C11 C12 H12 119.5
C13 C12 H12 119.5
C14 C13 C12 119.9(6)
C14 C13 H13 120.0
C12 C13 H13 120.0
C15 C14 C13 119.9(6)
C15 C14 H14 120.0
C13 C14 H14 120.0
C14 C15 C16 120.7(7)
C14 C15 H15 119.6
C16 C15 H15 119.6
C15 C16 C11 121.9(6)
C15 C16 H16 119.1
C11 C16 H16 119.1
O3 C17 C18 113.5(4)
O3 C17 H17A 108.9
C18 C17 H17A 108.9
O3 C17 H17B 108.9
C18 C17 H17B 108.9
H17A C17 H17B 107.7
C17 C18 C19 114.0(4)
C17 C18 C23 110.7(4)
C19 C18 C23 110.5(4)
C17 C18 H18 107.1
C19 C18 H18 107.1
C23 C18 H18 107.1
O4 C19 C18 106.3(4)
O4 C19 C20 109.8(4)
C18 C19 C20 114.9(4)
O4 C19 H19 108.6
C18 C19 H19 108.6
C20 C19 H19 108.6
C24 C20 C21 110.0(3)
C24 C20 C19 110.4(4)
C21 C20 C19 112.5(4)
C24 C20 H20 107.9
C21 C20 H20 107.9
C19 C20 H20 107.9
C22 C21 C20 120.9(5)
C22 C21 Si2 120.7(4)
C20 C21 Si2 118.2(3)
C21 C22 H22A 120.0
C21 C22 H22B 120.0
H22A C22 H22B 120.0
C18 C23 H23A 109.5
C18 C23 H23B 109.5
H23A C23 H23B 109.5
C18 C23 H23C 109.5
H23A C23 H23C 109.5
H23B C23 H23C 109.5
C20 C24 H24A 109.5
C20 C24 H24B 109.5
H24A C24 H24B 109.5
C20 C24 H24C 109.5
H24A C24 H24C 109.5
H24B C24 H24C 109.5
Si2 C25 H25A 109.5
Si2 C25 H25B 109.5
H25A C25 H25B 109.5
Si2 C25 H25C 109.5
H25A C25 H25C 109.5
H25B C25 H25C 109.5
Si2 C26 H26A 109.5
Si2 C26 H26B 109.5
H26A C26 H26B 109.5
Si2 C26 H26C 109.5
H26A C26 H26C 109.5
H26B C26 H26C 109.5
C28 C27 C32 117.6(5)
C28 C27 Si2 122.4(4)
C32 C27 Si2 119.8(4)
C27 C28 C29 121.0(6)
C27 C28 H28 119.5
C29 C28 H28 119.5
C30 C29 C28 119.7(7)
C30 C29 H29 120.2
C28 C29 H29 120.2
C31 C30 C29 120.8(6)
C31 C30 H30 119.6
C29 C30 H30 119.6
C30 C31 C32 120.0(6)
C30 C31 H31 120.0
C32 C31 H31 120.0
C31 C32 C27 120.9(6)
C31 C32 H32 119.6
C27 C32 H32 119.6
C1 O1 H1A2 109.5
C3 O2 H2A1 109.5
C17 O3 H3A1 109.5
C19 O4 H4A1 109.5
C10 Si1 C9 110.5(3)
C10 Si1 C11 110.0(3)
C9 Si1 C11 109.7(3)
C10 Si1 C5 110.1(3)
C9 Si1 C5 109.3(3)
C11 Si1 C5 107.3(2)
C26 Si2 C21 110.8(3)
C26 Si2 C25 110.5(3)
C21 Si2 C25 108.6(3)
C26 Si2 C27 109.8(3)
C21 Si2 C27 107.7(2)
C25 Si2 C27 109.4(3)

loop_
_geom_bond_atom_site_label_1
_geom_bond_atom_site_label_2
_geom_bond_distance
C1 O1 1.435(6)
C1 C2 1.528(7)
C1 H1A 0.9900
C1 H1B 0.9900
C2 C7 1.522(7)
C2 C3 1.522(7)
C2 H2 1.0000
C3 O2 1.439(6)
C3 C4 1.536(6)
C3 H3 1.0000
C4 C5 1.521(6)
C4 C8 1.523(7)
C4 H4 1.0000
C5 C6 1.318(7)
C5 Si1 1.869(5)
C6 H6A 0.9500
C6 H6B 0.9500
C7 H7A 0.9800
C7 H7B 0.9800
C7 H7C 0.9800
C8 H8A 0.9800
C8 H8B 0.9800
C8 H8C 0.9800
C9 Si1 1.853(6)
C9 H9A 0.9800
C9 H9B 0.9800
C9 H9C 0.9800
C10 Si1 1.851(5)
C10 H10A 0.9800
C10 H10B 0.9800
C10 H10C 0.9800
C11 C12 1.385(8)
C11 C16 1.402(8)
C11 Si1 1.860(6)
C12 C13 1.413(10)
C12 H12 0.9500
C13 C14 1.372(11)
C13 H13 0.9500
C14 C15 1.349(11)
C14 H14 0.9500
C15 C16 1.380(8)
C15 H15 0.9500
C16 H16 0.9500
C17 O3 1.430(6)
C17 C18 1.512(7)
C17 H17A 0.9900
C17 H17B 0.9900
C18 C19 1.522(7)
C18 C23 1.531(7)
C18 H18 1.0000
C19 O4 1.432(6)
C19 C20 1.539(6)
C19 H19 1.0000
C20 C24 1.513(7)
C20 C21 1.521(6)
C20 H20 1.0000
C21 C22 1.331(7)
C21 Si2 1.850(5)
C22 H22A 0.9500
C22 H22B 0.9500
C23 H23A 0.9800
C23 H23B 0.9800
C23 H23C 0.9800
C24 H24A 0.9800
C24 H24B 0.9800
C24 H24C 0.9800
C25 Si2 1.858(6)
C25 H25A 0.9800
C25 H25B 0.9800
C25 H25C 0.9800
C26 Si2 1.847(6)
C26 H26A 0.9800
C26 H26B 0.9800
C26 H26C 0.9800
C27 C28 1.384(8)
C27 C32 1.391(8)
C27 Si2 1.870(5)
C28 C29 1.382(9)
C28 H28 0.9500
C29 C30 1.368(11)
C29 H29 0.9500
C30 C31 1.348(10)
C30 H30 0.9500
C31 C32 1.385(8)
C31 H31 0.9500
C32 H32 0.9500
O1 H1A2 0.8400
O2 H2A1 0.8400
O3 H3A1 0.8400
O4 H4A1 0.8400
